data_2236955
loop_
_publ_author_name
'Pakawatchai, Chaveng'
'Jantaramas, Piyapong'
'Mokhagul, Jedsada'
'Nimthong, Ruthairat'

_publ_section_title
;
 (1-Acetylthiourea-\k<i>S</i>)bromidobis(triphenylphosphane-\k<i>P</i>)silver(I)
;
_journal_coeditor_code LH5550
_journal_issue 12
_journal_name_full 'Acta Crystallographica Section E'
_journal_page_first m1506
_journal_page_last m1507
_journal_paper_doi 10.1107/S1600536812045199
_journal_volume 68
_journal_year 2012
_chemical_formula_iupac '[Ag Br (C3 H6 N2 O S) (C18 H15 P)2]'
_chemical_formula_moiety 'C39 H36 Ag Br N2 O P2 S'
_chemical_formula_sum 'C39 H36 Ag Br N2 O P2 S'
_chemical_formula_weight 830.48
_chemical_name_systematic
;
(1-Acetylthiourea-\k<i>S</i>)bromidobis(triphenylphosphane-\k<i>P</i>)silver(I)
;
_space_group_IT_number 2
_symmetry_cell_setting triclinic
_symmetry_space_group_name_Hall '-P 1'
_symmetry_space_group_name_H-M 'P -1'
_atom_sites_solution_hydrogens geom
_atom_sites_solution_primary direct
_atom_sites_solution_secondary difmap
_audit_creation_method SHELXL-97
_cell_angle_alpha 71.091(2)
_cell_angle_beta 80.955(3)
_cell_angle_gamma 72.261(2)
_cell_formula_units_Z 2
_cell_length_a 10.4684(12)
_cell_length_b 12.9898(14)
_cell_length_c 14.8354(16)
_cell_measurement_reflns_used 4019
_cell_measurement_temperature 293(2)
_cell_measurement_theta_max 21.878
_cell_measurement_theta_min 2.2895
_cell_volume 1813.9(3)
_computing_cell_refinement 'SAINT (Bruker, 2003)'
_computing_data_collection 'SMART (Bruker, 1998)'
_computing_data_reduction 'SAINT (Bruker, 2003)'
_computing_molecular_graphics 'Mercury (Macrae, 2008)'
_computing_publication_material 'SHELXL97 (Sheldrick, 2008) and publCIF (Westrip, 2010)'
_computing_structure_refinement 'SHELXL97 (Sheldrick, 2008)'
_computing_structure_solution 'SHELXS97 (Sheldrick, 2008)'
_diffrn_ambient_temperature 293(2)
_diffrn_measured_fraction_theta_full 0.997
_diffrn_measured_fraction_theta_max 0.997
_diffrn_measurement_device_type 'Bruker SMART CCD'
_diffrn_measurement_method 'Frames, each covering 0.3 \% in \w'
_diffrn_radiation_monochromator graphite
_diffrn_radiation_source 'fine-focus sealed tube'
_diffrn_radiation_type MoK\a
_diffrn_radiation_wavelength 0.71073
_diffrn_reflns_av_R_equivalents 0.0464
_diffrn_reflns_av_sigmaI/netI 0.0553
_diffrn_reflns_limit_h_max 13
_diffrn_reflns_limit_h_min -13
_diffrn_reflns_limit_k_max 17
_diffrn_reflns_limit_k_min -17
_diffrn_reflns_limit_l_max 19
_diffrn_reflns_limit_l_min -19
_diffrn_reflns_number 25247
_diffrn_reflns_theta_full 28.05
_diffrn_reflns_theta_max 28.05
_diffrn_reflns_theta_min 1.45
_exptl_absorpt_coefficient_mu 1.836
_exptl_absorpt_correction_T_max 0.957
_exptl_absorpt_correction_T_min 0.793
_exptl_absorpt_correction_type multi-scan
_exptl_absorpt_process_details '(SADABS; Bruker, 2003)'
_exptl_crystal_colour colorless
_exptl_crystal_density_diffrn 1.521
_exptl_crystal_density_method 'not measured'
_exptl_crystal_description hexagon
_exptl_crystal_F_000 840
_exptl_crystal_size_max 0.229
_exptl_crystal_size_mid 0.105
_exptl_crystal_size_min 0.024
_refine_diff_density_max 0.857
_refine_diff_density_min -0.474
_refine_ls_extinction_method none
_refine_ls_goodness_of_fit_ref 1.072
_refine_ls_hydrogen_treatment mixed
_refine_ls_matrix_type full
_refine_ls_number_parameters 434
_refine_ls_number_reflns 8788
_refine_ls_number_restraints 0
_refine_ls_restrained_S_all 1.072
_refine_ls_R_factor_all 0.0693
_refine_ls_R_factor_gt 0.0482
_refine_ls_shift/su_max 0.006
_refine_ls_shift/su_mean 0.000
_refine_ls_structure_factor_coef Fsqd
_refine_ls_weighting_details 'calc w=1/[\s^2^(Fo^2^)+(0.0377P)^2^+0.3327P] where P=(Fo^2^+2Fc^2^)/3'
_refine_ls_weighting_scheme calc
_refine_ls_wR_factor_gt 0.0913
_refine_ls_wR_factor_ref 0.0987
_reflns_number_gt 6789
_reflns_number_total 8788
_reflns_threshold_expression I>2\s(I)
_cod_data_source_file lh5550.cif
_cod_data_source_block I
_cod_database_code 2236955
_cod_database_fobs_code 2236955

loop_
_symmetry_equiv_pos_as_xyz
'x, y, z'
'-x, -y, -z'

loop_
_atom_site_type_symbol
_atom_site_label
_atom_site_fract_x
_atom_site_fract_y
_atom_site_fract_z
_atom_site_U_iso_or_equiv
_atom_site_adp_type
_atom_site_calc_flag
_atom_site_refinement_flags
_atom_site_occupancy
_atom_site_symmetry_multiplicity
C C1 0.2921(3) 0.4815(3) 0.4632(2) 0.0363(8) Uani d . 1 1
C C2 0.1877(4) 0.3499(3) 0.4337(3) 0.0442(9) Uani d . 1 1
C C3 0.0634(4) 0.3492(4) 0.3968(3) 0.0606(12) Uani d . 1 1
H H3A 0.0345 0.4173 0.3458 0.091 Uiso calc R 1 1
H H3B -0.0062 0.3450 0.4473 0.091 Uiso calc R 1 1
H H3C 0.0819 0.2849 0.3735 0.091 Uiso calc R 1 1
C C11 0.4784(3) 0.5721(3) 0.1742(2) 0.0351(7) Uani d . 1 1
C C12 0.5091(4) 0.4991(4) 0.2650(3) 0.0578(11) Uani d . 1 1
H H12 0.4436 0.4688 0.3053 0.069 Uiso calc R 1 1
C C13 0.6367(5) 0.4717(4) 0.2953(3) 0.0714(14) Uani d . 1 1
H H13 0.6566 0.4238 0.3563 0.086 Uiso calc R 1 1
C C14 0.7332(5) 0.5144(4) 0.2361(4) 0.0726(15) Uani d . 1 1
H H14 0.8183 0.4977 0.2572 0.087 Uiso calc R 1 1
C C15 0.7052(4) 0.5817(4) 0.1460(4) 0.0688(14) Uani d . 1 1
H H15 0.7726 0.6080 0.1049 0.083 Uiso calc R 1 1
C C16 0.5786(4) 0.6112(3) 0.1150(3) 0.0498(10) Uani d . 1 1
H H16 0.5608 0.6580 0.0534 0.060 Uiso calc R 1 1
C C21 0.2525(3) 0.5013(3) 0.1451(2) 0.0354(8) Uani d . 1 1
C C22 0.3421(4) 0.3957(3) 0.1521(3) 0.0504(10) Uani d . 1 1
H H22 0.4314 0.3827 0.1636 0.060 Uiso calc R 1 1
C C23 0.2986(5) 0.3098(3) 0.1421(3) 0.0618(12) Uani d . 1 1
H H23 0.3590 0.2391 0.1474 0.074 Uiso calc R 1 1
C C24 0.1689(5) 0.3270(3) 0.1245(3) 0.0562(11) Uani d . 1 1
H H24 0.1415 0.2690 0.1164 0.067 Uiso calc R 1 1
C C25 0.0787(4) 0.4309(4) 0.1189(3) 0.0542(10) Uani d . 1 1
H H25 -0.0102 0.4432 0.1070 0.065 Uiso calc R 1 1
C C26 0.1194(4) 0.5168(3) 0.1309(3) 0.0463(9) Uani d . 1 1
H H26 0.0570 0.5858 0.1295 0.056 Uiso calc R 1 1
C C31 0.3048(3) 0.7054(3) 0.0206(2) 0.0328(7) Uani d . 1 1
C C32 0.2915(4) 0.6632(3) -0.0513(3) 0.0430(9) Uani d . 1 1
H H32 0.2832 0.5901 -0.0361 0.052 Uiso calc R 1 1
C C33 0.2906(4) 0.7293(4) -0.1451(3) 0.0540(10) Uani d . 1 1
H H33 0.2794 0.7011 -0.1926 0.065 Uiso calc R 1 1
C C34 0.3062(4) 0.8366(3) -0.1691(3) 0.0537(10) Uani d . 1 1
H H34 0.3068 0.8803 -0.2326 0.064 Uiso calc R 1 1
C C35 0.3209(4) 0.8786(3) -0.0989(3) 0.0524(10) Uani d . 1 1
H H35 0.3321 0.9508 -0.1148 0.063 Uiso calc R 1 1
C C36 0.3189(4) 0.8133(3) -0.0038(3) 0.0433(9) Uani d . 1 1
H H36 0.3271 0.8427 0.0437 0.052 Uiso calc R 1 1
C C41 0.0368(3) 0.9939(3) 0.3172(2) 0.0302(7) Uani d . 1 1
C C42 0.0004(4) 1.1104(3) 0.3034(3) 0.0411(8) Uani d . 1 1
H H42 0.0479 1.1553 0.2573 0.049 Uiso calc R 1 1
C C43 -0.1053(4) 1.1592(3) 0.3575(3) 0.0457(9) Uani d . 1 1
H H43 -0.1293 1.2370 0.3475 0.055 Uiso calc R 1 1
C C44 -0.1755(4) 1.0938(3) 0.4262(3) 0.0491(10) Uani d . 1 1
H H44 -0.2455 1.1268 0.4636 0.059 Uiso calc R 1 1
C C45 -0.1417(4) 0.9795(3) 0.4393(3) 0.0487(9) Uani d . 1 1
H H45 -0.1905 0.9354 0.4848 0.058 Uiso calc R 1 1
C C46 -0.0356(3) 0.9293(3) 0.3853(2) 0.0387(8) Uani d . 1 1
H H46 -0.0131 0.8517 0.3951 0.046 Uiso calc R 1 1
C C51 0.1781(3) 1.0222(2) 0.1304(2) 0.0301(7) Uani d . 1 1
C C52 0.0624(4) 1.0633(3) 0.0812(3) 0.0438(9) Uani d . 1 1
H H52 -0.0163 1.0452 0.1109 0.053 Uiso calc R 1 1
C C53 0.0641(4) 1.1315(3) -0.0127(3) 0.0516(10) Uani d . 1 1
H H53 -0.0140 1.1589 -0.0454 0.062 Uiso calc R 1 1
C C54 0.1780(4) 1.1589(3) -0.0578(3) 0.0515(10) Uani d . 1 1
H H54 0.1782 1.2041 -0.1209 0.062 Uiso calc R 1 1
C C55 0.2930(4) 1.1189(3) -0.0090(3) 0.0473(9) Uani d . 1 1
H H55 0.3712 1.1377 -0.0392 0.057 Uiso calc R 1 1
C C56 0.2931(3) 1.0513(3) 0.0842(2) 0.0363(8) Uani d . 1 1
H H56 0.3715 1.0248 0.1165 0.044 Uiso calc R 1 1
C C61 0.3312(3) 0.9188(3) 0.2940(2) 0.0362(8) Uani d . 1 1
C C62 0.3421(4) 0.9981(4) 0.3328(3) 0.0518(10) Uani d . 1 1
H H62 0.2660 1.0544 0.3421 0.062 Uiso calc R 1 1
C C63 0.4655(5) 0.9950(5) 0.3584(3) 0.0730(14) Uani d . 1 1
H H63 0.4720 1.0479 0.3860 0.088 Uiso calc R 1 1
C C64 0.5777(5) 0.9131(5) 0.3424(3) 0.0753(16) Uani d . 1 1
H H64 0.6607 0.9116 0.3585 0.090 Uiso calc R 1 1
C C65 0.5697(4) 0.8343(4) 0.3034(3) 0.0675(14) Uani d . 1 1
H H65 0.6468 0.7798 0.2923 0.081 Uiso calc R 1 1
C C66 0.4461(4) 0.8355(3) 0.2802(3) 0.0497(10) Uani d . 1 1
H H66 0.4398 0.7802 0.2553 0.060 Uiso calc R 1 1
N N1 0.3869(4) 0.3971(3) 0.5087(3) 0.0552(10) Uani d . 1 1
N N2 0.1933(3) 0.4553(2) 0.4313(2) 0.0374(7) Uani d . 1 1
O O 0.2771(3) 0.2643(2) 0.4627(2) 0.0635(8) Uani d . 1 1
P P1 0.30183(8) 0.62370(7) 0.14657(6) 0.03201(19) Uani d . 1 1
P P2 0.17669(8) 0.92148(7) 0.25006(6) 0.03023(19) Uani d . 1 1
Br Br -0.05776(3) 0.67299(3) 0.31620(3) 0.04306(11) Uani d . 1 1
Ag Ag 0.17151(3) 0.73006(2) 0.258501(19) 0.03744(9) Uani d . 1 1
S S 0.28951(9) 0.61787(8) 0.43976(7) 0.0431(2) Uani d . 1 1
H H1A 0.450(4) 0.408(3) 0.529(3) 0.052 Uiso d . 1 1
H H1B 0.382(4) 0.331(3) 0.517(3) 0.052 Uiso d . 1 1
H H2 0.128(4) 0.515(3) 0.404(3) 0.052 Uiso d . 1 1

loop_
_atom_site_aniso_label
_atom_site_aniso_U_11
_atom_site_aniso_U_22
_atom_site_aniso_U_33
_atom_site_aniso_U_12
_atom_site_aniso_U_13
_atom_site_aniso_U_23
C1 0.0368(18) 0.046(2) 0.0252(17) -0.0178(16) -0.0045(14) -0.0012(15)
C2 0.054(2) 0.042(2) 0.038(2) -0.0211(19) -0.0063(17) -0.0033(17)
C3 0.067(3) 0.055(3) 0.068(3) -0.031(2) -0.023(2) -0.008(2)
C11 0.0319(17) 0.0379(19) 0.038(2) -0.0045(15) -0.0027(15) -0.0193(16)
C12 0.046(2) 0.077(3) 0.038(2) 0.004(2) -0.0008(18) -0.019(2)
C13 0.060(3) 0.094(4) 0.049(3) 0.015(3) -0.020(2) -0.033(3)
C14 0.050(3) 0.077(3) 0.108(4) 0.001(2) -0.040(3) -0.051(3)
C15 0.039(2) 0.055(3) 0.112(4) -0.015(2) -0.012(3) -0.018(3)
C16 0.038(2) 0.044(2) 0.065(3) -0.0131(17) -0.0085(19) -0.0074(19)
C21 0.0371(18) 0.0353(18) 0.0341(19) -0.0126(15) 0.0032(15) -0.0106(15)
C22 0.042(2) 0.039(2) 0.066(3) -0.0064(17) -0.0017(19) -0.0162(19)
C23 0.073(3) 0.032(2) 0.076(3) -0.010(2) 0.005(2) -0.020(2)
C24 0.072(3) 0.047(2) 0.060(3) -0.035(2) 0.017(2) -0.022(2)
C25 0.051(2) 0.064(3) 0.061(3) -0.030(2) 0.004(2) -0.024(2)
C26 0.040(2) 0.043(2) 0.059(2) -0.0098(17) -0.0002(18) -0.0212(19)
C31 0.0282(16) 0.0327(17) 0.0338(18) -0.0023(14) -0.0004(14) -0.0112(14)
C32 0.051(2) 0.039(2) 0.039(2) -0.0110(17) -0.0039(17) -0.0128(17)
C33 0.057(3) 0.061(3) 0.047(2) -0.010(2) -0.0082(19) -0.023(2)
C34 0.054(2) 0.053(3) 0.040(2) -0.006(2) -0.0013(19) -0.0033(19)
C35 0.065(3) 0.037(2) 0.050(2) -0.0157(19) 0.000(2) -0.0058(18)
C36 0.051(2) 0.037(2) 0.045(2) -0.0139(17) -0.0014(17) -0.0160(17)
C41 0.0274(16) 0.0327(17) 0.0319(17) -0.0072(13) -0.0041(13) -0.0113(14)
C42 0.044(2) 0.0351(19) 0.044(2) -0.0126(16) -0.0033(17) -0.0086(16)
C43 0.050(2) 0.035(2) 0.053(2) -0.0031(17) -0.0079(19) -0.0191(18)
C44 0.045(2) 0.064(3) 0.046(2) -0.011(2) 0.0046(18) -0.032(2)
C45 0.048(2) 0.063(3) 0.041(2) -0.026(2) 0.0097(18) -0.0187(19)
C46 0.046(2) 0.0371(19) 0.0350(19) -0.0133(16) 0.0032(16) -0.0136(15)
C51 0.0344(17) 0.0227(15) 0.0321(17) -0.0071(13) -0.0026(14) -0.0071(13)
C52 0.038(2) 0.049(2) 0.044(2) -0.0086(17) -0.0066(16) -0.0130(18)
C53 0.053(2) 0.050(2) 0.047(2) -0.0028(19) -0.022(2) -0.0093(19)
C54 0.073(3) 0.041(2) 0.035(2) -0.012(2) -0.008(2) -0.0046(17)
C55 0.053(2) 0.042(2) 0.042(2) -0.0199(18) 0.0059(18) -0.0045(17)
C56 0.0356(18) 0.0343(18) 0.039(2) -0.0118(15) -0.0044(15) -0.0078(15)
C61 0.0359(18) 0.0413(19) 0.0273(17) -0.0137(16) -0.0052(14) -0.0003(15)
C62 0.051(2) 0.064(3) 0.045(2) -0.022(2) -0.0082(18) -0.014(2)
C63 0.079(3) 0.092(4) 0.061(3) -0.048(3) -0.023(3) -0.010(3)
C64 0.056(3) 0.094(4) 0.067(3) -0.039(3) -0.033(2) 0.018(3)
C65 0.040(2) 0.069(3) 0.070(3) -0.017(2) -0.014(2) 0.017(2)
C66 0.038(2) 0.046(2) 0.053(2) -0.0088(17) -0.0085(18) 0.0016(18)
N1 0.057(2) 0.046(2) 0.059(2) -0.0193(18) -0.0294(18) 0.0071(17)
N2 0.0371(16) 0.0326(16) 0.0386(17) -0.0117(13) -0.0124(13) 0.0014(13)
O 0.069(2) 0.0395(16) 0.078(2) -0.0117(15) -0.0264(17) -0.0056(15)
P1 0.0298(4) 0.0328(5) 0.0343(5) -0.0073(4) -0.0003(4) -0.0129(4)
P2 0.0297(4) 0.0281(4) 0.0315(5) -0.0083(3) -0.0012(3) -0.0068(3)
Br 0.02998(18) 0.0510(2) 0.0468(2) -0.01327(16) -0.00403(15) -0.00963(17)
Ag 0.03723(15) 0.03262(15) 0.04341(17) -0.01155(11) 0.00531(11) -0.01416(12)
S 0.0478(5) 0.0414(5) 0.0426(5) -0.0164(4) -0.0160(4) -0.0054(4)

loop_
_atom_type_symbol
_atom_type_description
_atom_type_scat_dispersion_real
_atom_type_scat_dispersion_imag
_atom_type_scat_source
C C 0.0033 0.0016 'International Tables Vol C Tables 4.2.6.8 and 6.1.1.4'
H H 0.0000 0.0000 'International Tables Vol C Tables 4.2.6.8 and 6.1.1.4'
N N 0.0061 0.0033 'International Tables Vol C Tables 4.2.6.8 and 6.1.1.4'
O O 0.0106 0.0060 'International Tables Vol C Tables 4.2.6.8 and 6.1.1.4'
P P 0.1023 0.0942 'International Tables Vol C Tables 4.2.6.8 and 6.1.1.4'
Br Br -0.2901 2.4595 'International Tables Vol C Tables 4.2.6.8 and 6.1.1.4'
Ag Ag -0.8971 1.1015 'International Tables Vol C Tables 4.2.6.8 and 6.1.1.4'
S S 0.1246 0.1234 'International Tables Vol C Tables 4.2.6.8 and 6.1.1.4'

loop_
_geom_angle_atom_site_label_1
_geom_angle_atom_site_label_2
_geom_angle_atom_site_label_3
_geom_angle
N1 C1 N2 117.2(3)
N1 C1 S 123.2(3)
N2 C1 S 119.6(3)
O C2 N2 122.8(3)
O C2 C3 122.6(4)
N2 C2 C3 114.5(3)
C2 C3 H3A 109.5
C2 C3 H3B 109.5
H3A C3 H3B 109.5
C2 C3 H3C 109.5
H3A C3 H3C 109.5
H3B C3 H3C 109.5
C16 C11 C12 118.6(3)
C16 C11 P1 123.5(3)
C12 C11 P1 117.5(3)
C13 C12 C11 120.0(4)
C13 C12 H12 120.0
C11 C12 H12 120.0
C14 C13 C12 120.1(4)
C14 C13 H13 119.9
C12 C13 H13 119.9
C15 C14 C13 119.9(4)
C15 C14 H14 120.0
C13 C14 H14 120.0
C14 C15 C16 120.8(5)
C14 C15 H15 119.6
C16 C15 H15 119.6
C11 C16 C15 120.4(4)
C11 C16 H16 119.8
C15 C16 H16 119.8
C26 C21 C22 118.5(3)
C26 C21 P1 117.7(3)
C22 C21 P1 123.6(3)
C23 C22 C21 119.9(4)
C23 C22 H22 120.0
C21 C22 H22 120.0
C24 C23 C22 121.2(4)
C24 C23 H23 119.4
C22 C23 H23 119.4
C23 C24 C25 119.4(4)
C23 C24 H24 120.3
C25 C24 H24 120.3
C24 C25 C26 120.3(4)
C24 C25 H25 119.9
C26 C25 H25 119.9
C25 C26 C21 120.6(4)
C25 C26 H26 119.7
C21 C26 H26 119.7
C36 C31 C32 118.9(3)
C36 C31 P1 118.8(3)
C32 C31 P1 122.3(3)
C33 C32 C31 120.2(3)
C33 C32 H32 119.9
C31 C32 H32 119.9
C34 C33 C32 120.7(4)
C34 C33 H33 119.7
C32 C33 H33 119.7
C35 C34 C33 119.7(4)
C35 C34 H34 120.2
C33 C34 H34 120.2
C34 C35 C36 120.0(4)
C34 C35 H35 120.0
C36 C35 H35 120.0
C31 C36 C35 120.6(3)
C31 C36 H36 119.7
C35 C36 H36 119.7
C46 C41 C42 118.7(3)
C46 C41 P2 117.8(2)
C42 C41 P2 123.5(3)
C43 C42 C41 120.4(3)
C43 C42 H42 119.8
C41 C42 H42 119.8
C44 C43 C42 120.4(3)
C44 C43 H43 119.8
C42 C43 H43 119.8
C45 C44 C43 119.6(3)
C45 C44 H44 120.2
C43 C44 H44 120.2
C44 C45 C46 120.5(4)
C44 C45 H45 119.7
C46 C45 H45 119.7
C41 C46 C45 120.3(3)
C41 C46 H46 119.8
C45 C46 H46 119.8
C56 C51 C52 118.6(3)
C56 C51 P2 122.6(2)
C52 C51 P2 118.6(3)
C51 C52 C53 119.9(3)
C51 C52 H52 120.1
C53 C52 H52 120.1
C54 C53 C52 121.1(4)
C54 C53 H53 119.4
C52 C53 H53 119.4
C53 C54 C55 119.3(4)
C53 C54 H54 120.4
C55 C54 H54 120.4
C54 C55 C56 120.4(3)
C54 C55 H55 119.8
C56 C55 H55 119.8
C55 C56 C51 120.8(3)
C55 C56 H56 119.6
C51 C56 H56 119.6
C62 C61 C66 118.9(3)
C62 C61 P2 124.0(3)
C66 C61 P2 116.9(3)
C61 C62 C63 120.7(4)
C61 C62 H62 119.7
C63 C62 H62 119.7
C64 C63 C62 119.3(5)
C64 C63 H63 120.4
C62 C63 H63 120.4
C65 C64 C63 121.2(4)
C65 C64 H64 119.4
C63 C64 H64 119.4
C64 C65 C66 119.6(5)
C64 C65 H65 120.2
C66 C65 H65 120.2
C65 C66 C61 120.4(4)
C65 C66 H66 119.8
C61 C66 H66 119.8
C1 N1 H1A 121(3)
C1 N1 H1B 118(3)
H1A N1 H1B 121(4)
C1 N2 C2 127.6(3)
C1 N2 H2 114(2)
C2 N2 H2 118(2)
C21 P1 C31 102.81(15)
C21 P1 C11 106.31(15)
C31 P1 C11 104.27(15)
C21 P1 Ag 117.41(11)
C31 P1 Ag 115.68(10)
C11 P1 Ag 109.20(11)
C61 P2 C41 107.17(15)
C61 P2 C51 101.85(14)
C41 P2 C51 104.63(14)
C61 P2 Ag 111.47(12)
C41 P2 Ag 114.18(10)
C51 P2 Ag 116.42(10)
P2 Ag P1 124.52(3)
P2 Ag Br 118.59(2)
P1 Ag Br 108.96(2)
P2 Ag S 96.12(3)
P1 Ag S 106.75(3)
Br Ag S 95.21(2)
C1 S Ag 104.87(12)

loop_
_geom_bond_atom_site_label_1
_geom_bond_atom_site_label_2
_geom_bond_distance
C1 N1 1.308(4)
C1 N2 1.373(4)
C1 S 1.683(4)
C2 O 1.216(4)
C2 N2 1.377(4)
C2 C3 1.492(5)
C3 H3A 0.9600
C3 H3B 0.9600
C3 H3C 0.9600
C11 C16 1.369(5)
C11 C12 1.393(5)
C11 P1 1.828(3)
C12 C13 1.381(6)
C12 H12 0.9300
C13 C14 1.360(7)
C13 H13 0.9300
C14 C15 1.358(7)
C14 H14 0.9300
C15 C16 1.372(5)
C15 H15 0.9300
C16 H16 0.9300
C21 C26 1.385(5)
C21 C22 1.388(5)
C21 P1 1.822(3)
C22 C23 1.383(5)
C22 H22 0.9300
C23 C24 1.359(6)
C23 H23 0.9300
C24 C25 1.377(6)
C24 H24 0.9300
C25 C26 1.379(5)
C25 H25 0.9300
C26 H26 0.9300
C31 C36 1.377(5)
C31 C32 1.390(5)
C31 P1 1.827(3)
C32 C33 1.377(5)
C32 H32 0.9300
C33 C34 1.377(6)
C33 H33 0.9300
C34 C35 1.369(6)
C34 H34 0.9300
C35 C36 1.392(5)
C35 H35 0.9300
C36 H36 0.9300
C41 C46 1.377(4)
C41 C42 1.397(4)
C41 P2 1.825(3)
C42 C43 1.376(5)
C42 H42 0.9300
C43 C44 1.373(5)
C43 H43 0.9300
C44 C45 1.372(5)
C44 H44 0.9300
C45 C46 1.385(5)
C45 H45 0.9300
C46 H46 0.9300
C51 C56 1.383(4)
C51 C52 1.385(4)
C51 P2 1.833(3)
C52 C53 1.388(5)
C52 H52 0.9300
C53 C54 1.361(6)
C53 H53 0.9300
C54 C55 1.375(5)
C54 H54 0.9300
C55 C56 1.378(5)
C55 H55 0.9300
C56 H56 0.9300
C61 C62 1.371(5)
C61 C66 1.390(5)
C61 P2 1.823(3)
C62 C63 1.388(6)
C62 H62 0.9300
C63 C64 1.372(7)
C63 H63 0.9300
C64 C65 1.357(7)
C64 H64 0.9300
C65 C66 1.385(5)
C65 H65 0.9300
C66 H66 0.9300
N1 H1A 0.84(4)
N1 H1B 0.84(4)
N2 H2 0.89(4)
P1 Ag 2.4807(9)
P2 Ag 2.4657(9)
Br Ag 2.6588(5)
Ag S 2.8789(10)

loop_
_geom_hbond_atom_site_label_D
_geom_hbond_atom_site_label_H
_geom_hbond_atom_site_label_A
_geom_hbond_site_symmetry_A
_geom_hbond_distance_DH
_geom_hbond_distance_HA
_geom_hbond_distance_DA
_geom_hbond_angle_DHA
N1 H1A S 2_666 0.84(4) 2.74(4) 3.524(4) 158(3)
N1 H1B O . 0.84(4) 1.99(4) 2.642(5) 135(4)
N2 H2 Br . 0.89(4) 2.52(4) 3.402(3) 174(3)

loop_
_geom_torsion_atom_site_label_1
_geom_torsion_atom_site_label_2
_geom_torsion_atom_site_label_3
_geom_torsion_atom_site_label_4
_geom_torsion
C16 C11 C12 C13 3.0(6)
P1 C11 C12 C13 -169.7(3)
C11 C12 C13 C14 -1.0(7)
C12 C13 C14 C15 -1.9(7)
C13 C14 C15 C16 2.8(7)
C12 C11 C16 C15 -2.1(6)
P1 C11 C16 C15 170.1(3)
C14 C15 C16 C11 -0.7(7)
C26 C21 C22 C23 2.0(6)
P1 C21 C22 C23 -174.4(3)
C21 C22 C23 C24 0.5(7)
C22 C23 C24 C25 -1.5(7)
C23 C24 C25 C26 0.0(6)
C24 C25 C26 C21 2.5(6)
C22 C21 C26 C25 -3.5(6)
P1 C21 C26 C25 173.1(3)
C36 C31 C32 C33 -0.9(5)
P1 C31 C32 C33 178.2(3)
C31 C32 C33 C34 1.6(6)
C32 C33 C34 C35 -0.9(6)
C33 C34 C35 C36 -0.5(6)
C32 C31 C36 C35 -0.5(5)
P1 C31 C36 C35 -179.6(3)
C34 C35 C36 C31 1.2(6)
C46 C41 C42 C43 0.5(5)
P2 C41 C42 C43 -179.2(3)
C41 C42 C43 C44 0.5(6)
C42 C43 C44 C45 -1.5(6)
C43 C44 C45 C46 1.5(6)
C42 C41 C46 C45 -0.5(5)
P2 C41 C46 C45 179.2(3)
C44 C45 C46 C41 -0.5(6)
C56 C51 C52 C53 0.3(5)
P2 C51 C52 C53 -174.1(3)
C51 C52 C53 C54 0.1(6)
C52 C53 C54 C55 -0.5(6)
C53 C54 C55 C56 0.4(6)
C54 C55 C56 C51 0.0(5)
C52 C51 C56 C55 -0.4(5)
P2 C51 C56 C55 173.8(3)
C66 C61 C62 C63 -0.3(6)
P2 C61 C62 C63 -175.3(3)
C61 C62 C63 C64 1.5(7)
C62 C63 C64 C65 -1.0(7)
C63 C64 C65 C66 -0.7(7)
C64 C65 C66 C61 2.0(6)
C62 C61 C66 C65 -1.5(5)
P2 C61 C66 C65 173.9(3)
N1 C1 N2 C2 -6.3(5)
S C1 N2 C2 171.7(3)
O C2 N2 C1 -3.1(6)
C3 C2 N2 C1 177.6(4)
C26 C21 P1 C31 -74.3(3)
C22 C21 P1 C31 102.0(3)
C26 C21 P1 C11 176.4(3)
C22 C21 P1 C11 -7.2(4)
C26 C21 P1 Ag 53.9(3)
C22 C21 P1 Ag -129.8(3)
C36 C31 P1 C21 170.3(3)
C32 C31 P1 C21 -8.7(3)
C36 C31 P1 C11 -78.9(3)
C32 C31 P1 C11 102.0(3)
C36 C31 P1 Ag 41.1(3)
C32 C31 P1 Ag -138.0(3)
C16 C11 P1 C21 120.5(3)
C12 C11 P1 C21 -67.2(3)
C16 C11 P1 C31 12.2(3)
C12 C11 P1 C31 -175.4(3)
C16 C11 P1 Ag -112.0(3)
C12 C11 P1 Ag 60.4(3)
C62 C61 P2 C41 -27.7(3)
C66 C61 P2 C41 157.2(3)
C62 C61 P2 C51 81.9(3)
C66 C61 P2 C51 -93.2(3)
C62 C61 P2 Ag -153.3(3)
C66 C61 P2 Ag 31.6(3)
C46 C41 P2 C61 -106.6(3)
C42 C41 P2 C61 73.0(3)
C46 C41 P2 C51 145.7(3)
C42 C41 P2 C51 -34.6(3)
C46 C41 P2 Ag 17.3(3)
C42 C41 P2 Ag -163.1(2)
C56 C51 P2 C61 18.1(3)
C52 C51 P2 C61 -167.6(3)
C56 C51 P2 C41 129.6(3)
C52 C51 P2 C41 -56.1(3)
C56 C51 P2 Ag -103.3(3)
C52 C51 P2 Ag 70.9(3)
C61 P2 Ag P1 -75.65(12)
C41 P2 Ag P1 162.73(11)
C51 P2 Ag P1 40.57(12)
C61 P2 Ag Br 138.88(12)
C41 P2 Ag Br 17.26(12)
C51 P2 Ag Br -104.90(11)
C61 P2 Ag S 39.53(12)
C41 P2 Ag S -82.09(11)
C51 P2 Ag S 155.75(12)
C21 P1 Ag P2 -164.49(13)
C31 P1 Ag P2 -42.71(13)
C11 P1 Ag P2 74.48(13)
C21 P1 Ag Br -16.24(13)
C31 P1 Ag Br 105.53(12)
C11 P1 Ag Br -137.27(12)
C21 P1 Ag S 85.51(13)
C31 P1 Ag S -152.72(12)
C11 P1 Ag S -35.52(12)
N1 C1 S Ag 146.3(3)
N2 C1 S Ag -31.6(3)
P2 Ag S C1 178.26(12)
P1 Ag S C1 -52.88(13)
Br Ag S C1 58.72(12)
